data_7127321
loop_
_publ_author_name
'Yuan, Xi'
'Wu, Xudong'
'Peng, Fei'
'Yang, Haijun'
'Zhu, Changjin'
'Fu, Hua'

_publ_section_title
;
 Organocatalytic asymmetric synthesis of arylindolyl indolin-3-ones with
 both axial and central chirality.
;
_journal_issue 83
_journal_name_full 'Chemical communications (Cambridge, England)'
_journal_page_first 12648
_journal_page_last 12651
_journal_paper_doi 10.1039/d0cc05432a
_journal_volume 56
_journal_year 2020
_chemical_absolute_configuration ad
_chemical_formula_moiety 'C30 H22 N2 O5'
_chemical_formula_sum 'C30 H22 N2 O5'
_chemical_formula_weight 490.49
_space_group_crystal_system monoclinic
_space_group_IT_number 4
_space_group_name_Hall 'P 2yb'
_space_group_name_H-M_alt 'P 1 21 1'
_atom_sites_solution_hydrogens geom
_atom_sites_solution_primary dual
_audit_creation_date 2019-01-15
_audit_creation_method
;
Olex2 1.2
(compiled 2018.05.29 svn.r3508 for OlexSys, GUI svn.r5506)
;
_audit_update_record
;
2019-09-22 deposited with the CCDC.	2020-09-11 downloaded from the CCDC.
;
_cell_angle_alpha 90
_cell_angle_beta 95.549(2)
_cell_angle_gamma 90
_cell_formula_units_Z 2
_cell_length_a 8.8477(2)
_cell_length_b 14.2309(2)
_cell_length_c 9.63710(10)
_cell_measurement_reflns_used 5687
_cell_measurement_temperature 173.00(10)
_cell_measurement_theta_max 71.3030
_cell_measurement_theta_min 4.5860
_cell_volume 1207.73(3)
_computing_cell_refinement 'CrysAlisPro 1.171.39.46 (Rigaku OD, 2018)'
_computing_data_collection 'CrysAlisPro 1.171.39.46 (Rigaku OD, 2018)'
_computing_data_reduction 'CrysAlisPro 1.171.39.46 (Rigaku OD, 2018)'
_computing_molecular_graphics 'Olex2 (Dolomanov et al., 2009)'
_computing_publication_material 'Olex2 (Dolomanov et al., 2009)'
_computing_structure_refinement 'ShelXL (Sheldrick, 2015)'
_computing_structure_solution 'ShelXT (Sheldrick, 2015)'
_diffrn_ambient_environment N~2~
_diffrn_ambient_temperature 173.00(10)
_diffrn_detector 'CCD plate'
_diffrn_detector_area_resol_mean 5.2137
_diffrn_detector_type AtlasS2
_diffrn_measured_fraction_theta_full 1.000
_diffrn_measured_fraction_theta_max 0.988
_diffrn_measurement_details
;
List of Runs (angles in degrees, time in seconds):

  # Type    Start    End  Width  t~exp~   \w     \q     \k     \f   Frames
#--------------------------------------------------------------------------
  1  \w    -55.00 -18.00   1.00    1.00    --  -40.81 125.00-150.00   37
  2  \w   -115.00 -17.00   1.00    1.00    --  -40.81 -39.00  56.00   98
  3  \w    -91.00 -65.00   1.00    1.00    --  -40.81 125.00-150.00   26
  4  \w   -110.00 -27.00   1.00    1.00    --  -40.81 -38.00 150.00   83
  5  \w      7.00  82.00   1.00    1.00    --   40.81 -99.00 -30.00   75
  6  \w    124.00 167.00   1.00    1.00    --  100.91  61.00-120.00   43
  7  \w     30.00  65.00   1.00    1.00    --  100.91 -45.00  90.00   35
  8  \w     31.00  83.00   1.00    1.00    --  100.91 -77.00  90.00   52
  9  \w     41.00 123.00   1.00    1.00    --  100.91 -45.00-180.00   82
 10  \w     54.00 110.00   1.00    1.00    --  100.91 -95.00  60.00   56
 11  \w     32.00  58.00   1.00    1.00    --  100.91 -61.00 -60.00   26
 12  \w     87.00 121.00   1.00    1.00    --  100.91 -45.00  90.00   34
 13  \w     39.00 127.00   1.00    1.00    --  100.91 -45.00 -60.00   88
 14  \w     30.00 110.00   1.00    1.00    --  100.91 -95.00-180.00   80
 15  \w     55.00 110.00   1.00    1.00    --  100.91 -95.00 -60.00   55
 16  \w     13.00 172.00   1.00    1.00    --  100.91   0.00-120.00  159
;
_diffrn_measurement_device 'four-circle diffractometer'
_diffrn_measurement_device_type 'SuperNova, Dual, Cu at home/near, AtlasS2'
_diffrn_measurement_method '\w scans'
_diffrn_orient_matrix_type 'CrysAlisPro convention (1999,Acta A55,543-557)'
_diffrn_orient_matrix_UB_11 -0.1587583000
_diffrn_orient_matrix_UB_12 -0.0361087000
_diffrn_orient_matrix_UB_13 0.0270017000
_diffrn_orient_matrix_UB_21 -0.0655368000
_diffrn_orient_matrix_UB_22 0.0391599000
_diffrn_orient_matrix_UB_23 -0.1424001000
_diffrn_orient_matrix_UB_31 0.0333736000
_diffrn_orient_matrix_UB_32 -0.0942017000
_diffrn_orient_matrix_UB_33 -0.0692892000
_diffrn_radiation_monochromator mirror
_diffrn_radiation_probe x-ray
_diffrn_radiation_type CuK\a
_diffrn_radiation_wavelength 1.54184
_diffrn_reflns_av_R_equivalents 0.0298
_diffrn_reflns_av_unetI/netI 0.0346
_diffrn_reflns_Laue_measured_fraction_full 1.000
_diffrn_reflns_Laue_measured_fraction_max 0.988
_diffrn_reflns_limit_h_max 10
_diffrn_reflns_limit_h_min -10
_diffrn_reflns_limit_k_max 10
_diffrn_reflns_limit_k_min -17
_diffrn_reflns_limit_l_max 11
_diffrn_reflns_limit_l_min -11
_diffrn_reflns_number 7961
_diffrn_reflns_point_group_measured_fraction_full 0.743
_diffrn_reflns_point_group_measured_fraction_max 0.724
_diffrn_reflns_theta_full 67.684
_diffrn_reflns_theta_max 71.409
_diffrn_reflns_theta_min 4.610
_diffrn_source 'micro-focus sealed X-ray tube'
_diffrn_source_type 'SuperNova (Cu) X-ray Source'
_exptl_absorpt_coefficient_mu 0.758
_exptl_absorpt_correction_T_max 1.00000
_exptl_absorpt_correction_T_min 0.66388
_exptl_absorpt_correction_type multi-scan
_exptl_absorpt_process_details
;
CrysAlisPro 1.171.39.46 (Rigaku Oxford Diffraction, 2018)
Empirical absorption correction using spherical harmonics,
 implemented in SCALE3 ABSPACK scaling algorithm.
;
_exptl_crystal_colour 'clear yellow'
_exptl_crystal_density_diffrn 1.349
_exptl_crystal_description plate
_exptl_crystal_F_000 512
_exptl_crystal_size_max 0.35
_exptl_crystal_size_mid 0.3
_exptl_crystal_size_min 0.1
_refine_diff_density_max 0.222
_refine_diff_density_min -0.311
_refine_diff_density_rms 0.040
_refine_ls_abs_structure_details
;
 Flack x determined using 923 quotients [(I+)-(I-)]/[(I+)+(I-)]
 (Parsons, Flack and Wagner, Acta Cryst. B69 (2013) 249-259).
;
_refine_ls_abs_structure_Flack 0.02(16)
_refine_ls_extinction_method none
_refine_ls_goodness_of_fit_ref 1.034
_refine_ls_hydrogen_treatment constr
_refine_ls_matrix_type full
_refine_ls_number_parameters 337
_refine_ls_number_reflns 3401
_refine_ls_number_restraints 1
_refine_ls_restrained_S_all 1.034
_refine_ls_R_factor_all 0.0360
_refine_ls_R_factor_gt 0.0350
_refine_ls_shift/su_max 0.000
_refine_ls_shift/su_mean 0.000
_refine_ls_structure_factor_coef Fsqd
_refine_ls_weighting_details 'w=1/[\s^2^(Fo^2^)+(0.0588P)^2^+0.1718P] where P=(Fo^2^+2Fc^2^)/3'
_refine_ls_weighting_scheme calc
_refine_ls_wR_factor_gt 0.0922
_refine_ls_wR_factor_ref 0.0937
_reflns_Friedel_coverage 0.407
_reflns_Friedel_fraction_full 0.463
_reflns_Friedel_fraction_max 0.438
_reflns_number_gt 3298
_reflns_number_total 3401
_reflns_threshold_expression 'I > 2\s(I)'
_cod_data_source_file d0cc05432a2.cif
_cod_data_source_block 20190115yuanxi
_cod_depositor_comments 'Adding full bibliography for 7127321.cif.'
_cod_database_code 7127321
_shelx_shelxl_version_number 2014/7
_shelx_space_group_comment
;
The symmetry employed for this shelxl refinement is uniquely defined
by the following loop, which should always be used as a source of
symmetry information in preference to the above space-group names.
They are only intended as comments.
;
_reflns_odcompleteness_completeness 99.95
_reflns_odcompleteness_iscentric 1
_reflns_odcompleteness_theta 64.99
_olex2_refinement_description
;
1. Fixed Uiso
 At 1.2 times of:
  All C(H) groups, All N(H) groups
 At 1.5 times of:
  All C(H,H,H) groups, All O(H) groups
2.a Aromatic/amide H refined with riding coordinates:
 N006(H006), N007(H007), C00K(H00K), C00M(H00M), C00O(H00O), C00P(H00P),
 C00Q(H00Q), C00R(H00R), C00S(H00S), C00T(H00T), C00U(H00U), C00V(H00V),
 C00W(H00W), C00X(H00X), C00Y(H00Y), C010(H010), C011(H011)
2.b Idealised Me refined as rotating group:
 C00Z(H00A,H00B,H00C)
2.c Idealised tetrahedral OH refined as rotating group:
 O003(H003), O005(H005)
;
_olex2_submission_special_instructions 'No special instructions were received'
_oxdiff_exptl_absorpt_empirical_details
;
Empirical correction (ABSPACK) includes:
- Absorption correction using spherical harmonics
- Frame scaling
;
_oxdiff_exptl_absorpt_empirical_full_max 1.556
_oxdiff_exptl_absorpt_empirical_full_min 0.710

loop_
_space_group_symop_operation_xyz
'x, y, z'
'-x, y+1/2, -z'

loop_
_atom_site_label
_atom_site_type_symbol
_atom_site_fract_x
_atom_site_fract_y
_atom_site_fract_z
_atom_site_U_iso_or_equiv
_atom_site_adp_type
_atom_site_occupancy
_atom_site_site_symmetry_order
_atom_site_calc_flag
_atom_site_refinement_flags_posn
_atom_site_refinement_flags_adp
_atom_site_refinement_flags_occupancy
_atom_site_disorder_assembly
_atom_site_disorder_group
O001 O 0.42835(18) 0.35957(12) 0.41319(16) 0.0245(4) Uani 1 1 d . . . . .
O002 O 0.0727(2) 0.43910(14) 0.38445(19) 0.0348(4) Uani 1 1 d . . . . .
O003 O 0.4287(2) 0.72295(13) 0.41790(17) 0.0329(4) Uani 1 1 d . . . . .
H003 H 0.4782 0.7644 0.4602 0.049 Uiso 1 1 calc GR . . . .
O004 O 0.1283(2) 0.36918(15) 0.58886(19) 0.0412(5) Uani 1 1 d . . . . .
O005 O 0.2487(3) 0.46425(14) 0.79387(17) 0.0430(5) Uani 1 1 d . . . . .
H005 H 0.2030 0.4199 0.7551 0.064 Uiso 1 1 calc GR . . . .
N006 N 0.2700(2) 0.53485(15) 0.08307(18) 0.0236(4) Uani 1 1 d . . . . .
H006 H 0.3020 0.5082 0.0114 0.028 Uiso 1 1 calc R . . . .
N007 N 0.6050(2) 0.55930(16) 0.27744(19) 0.0280(5) Uani 1 1 d . . . . .
H007 H 0.6266 0.6010 0.2179 0.034 Uiso 1 1 calc R . . . .
C008 C 0.5061(3) 0.42828(17) 0.3908(2) 0.0213(5) Uani 1 1 d . . . . .
C009 C 0.3361(2) 0.52751(17) 0.2186(2) 0.0211(4) Uani 1 1 d . . . . .
C00A C 0.2545(3) 0.57823(16) 0.3050(2) 0.0220(5) Uani 1 1 d . . . . .
C00B C 0.1336(3) 0.62259(18) 0.2197(2) 0.0237(5) Uani 1 1 d . . . . .
C00C C 0.1435(3) 0.43591(19) 0.5117(2) 0.0268(5) Uani 1 1 d . . . . .
C00D C 0.1448(3) 0.59179(17) 0.0821(2) 0.0244(5) Uani 1 1 d . . . . .
C00E C 0.2384(3) 0.51886(17) 0.5538(2) 0.0243(5) Uani 1 1 d . . . . .
C00F C 0.2873(3) 0.58634(17) 0.4589(2) 0.0229(5) Uani 1 1 d . . . . .
C00G C 0.5337(3) 0.41604(19) 0.1372(2) 0.0254(5) Uani 1 1 d . . . . .
C00H C 0.4914(3) 0.48393(17) 0.2504(2) 0.0222(5) Uani 1 1 d . . . . .
C00I C 0.6716(3) 0.5527(2) 0.4132(2) 0.0283(5) Uani 1 1 d . . . . .
C00J C 0.6259(3) 0.47279(19) 0.4809(2) 0.0280(5) Uani 1 1 d . . . . .
C00K C 0.4353(3) 0.34239(19) 0.0952(3) 0.0294(6) Uani 1 1 d . . . . .
H00K H 0.3434 0.3367 0.1338 0.035 Uiso 1 1 calc R . . . .
C00L C 0.3773(3) 0.66093(18) 0.5112(2) 0.0276(5) Uani 1 1 d . . . . .
C00M C 0.6705(3) 0.4241(2) 0.0784(3) 0.0352(6) Uani 1 1 d . . . . .
H00M H 0.7372 0.4728 0.1047 0.042 Uiso 1 1 calc R . . . .
C00N C 0.2852(3) 0.52735(19) 0.6966(2) 0.0319(6) Uani 1 1 d . . . . .
C00O C 0.0230(3) 0.6891(2) 0.2451(3) 0.0312(6) Uani 1 1 d . . . . .
H00O H 0.0165 0.7123 0.3345 0.037 Uiso 1 1 calc R . . . .
C00P C 0.4732(3) 0.2776(2) -0.0035(3) 0.0381(7) Uani 1 1 d . . . . .
H00P H 0.4070 0.2287 -0.0302 0.046 Uiso 1 1 calc R . . . .
C00Q C 0.0433(3) 0.6214(2) -0.0289(3) 0.0330(6) Uani 1 1 d . . . . .
H00Q H 0.0496 0.5990 -0.1188 0.040 Uiso 1 1 calc R . . . .
C00R C -0.0759(3) 0.7196(2) 0.1351(3) 0.0418(7) Uani 1 1 d . . . . .
H00R H -0.1497 0.7638 0.1508 0.050 Uiso 1 1 calc R . . . .
C00S C 0.6826(4) 0.4522(2) 0.6180(3) 0.0425(7) Uani 1 1 d . . . . .
H00S H 0.6509 0.3989 0.6629 0.051 Uiso 1 1 calc R . . . .
C00T C -0.0670(3) 0.6852(2) -0.0002(3) 0.0408(7) Uani 1 1 d . . . . .
H00T H -0.1369 0.7057 -0.0720 0.049 Uiso 1 1 calc R . . . .
C00U C 0.3730(4) 0.6040(2) 0.7452(3) 0.0415(7) Uani 1 1 d . . . . .
H00U H 0.4011 0.6106 0.8402 0.050 Uiso 1 1 calc R . . . .
C00V C 0.7070(4) 0.3579(3) -0.0208(3) 0.0460(8) Uani 1 1 d . . . . .
H00V H 0.7990 0.3629 -0.0595 0.055 Uiso 1 1 calc R . . . .
C00W C 0.6094(4) 0.2857(2) -0.0622(3) 0.0441(8) Uani 1 1 d . . . . .
H00W H 0.6347 0.2428 -0.1289 0.053 Uiso 1 1 calc R . . . .
C00X C 0.7721(3) 0.6166(2) 0.4828(3) 0.0396(7) Uani 1 1 d . . . . .
H00X H 0.8000 0.6718 0.4404 0.048 Uiso 1 1 calc R . . . .
C00Y C 0.4180(4) 0.6695(2) 0.6542(3) 0.0387(7) Uani 1 1 d . . . . .
H00Y H 0.4765 0.7204 0.6879 0.046 Uiso 1 1 calc R . . . .
C00Z C -0.0154(4) 0.3566(2) 0.3410(4) 0.0518(8) Uani 1 1 d . . . . .
H00A H -0.0598 0.3649 0.2469 0.078 Uiso 1 1 calc GR . . . .
H00B H -0.0943 0.3478 0.4014 0.078 Uiso 1 1 calc GR . . . .
H00C H 0.0496 0.3025 0.3459 0.078 Uiso 1 1 calc GR . . . .
C010 C 0.8279(4) 0.5941(3) 0.6167(3) 0.0526(9) Uani 1 1 d . . . . .
H010 H 0.8967 0.6349 0.6644 0.063 Uiso 1 1 calc R . . . .
C011 C 0.7860(4) 0.5127(3) 0.6844(3) 0.0558(9) Uani 1 1 d . . . . .
H011 H 0.8282 0.4997 0.7744 0.067 Uiso 1 1 calc R . . . .

loop_
_atom_site_aniso_label
_atom_site_aniso_U_11
_atom_site_aniso_U_22
_atom_site_aniso_U_33
_atom_site_aniso_U_23
_atom_site_aniso_U_13
_atom_site_aniso_U_12
O001 0.0307(8) 0.0203(8) 0.0227(8) 0.0011(6) 0.0040(6) 0.0013(7)
O002 0.0419(10) 0.0273(10) 0.0336(9) 0.0000(8) -0.0042(7) -0.0075(8)
O003 0.0566(11) 0.0229(9) 0.0192(8) 0.0007(7) 0.0037(7) -0.0129(8)
O004 0.0616(12) 0.0322(11) 0.0304(9) 0.0040(8) 0.0071(8) -0.0163(10)
O005 0.0813(15) 0.0303(11) 0.0186(8) 0.0022(7) 0.0111(9) -0.0155(11)
N006 0.0295(9) 0.0260(10) 0.0155(8) -0.0019(8) 0.0024(7) 0.0036(9)
N007 0.0328(10) 0.0306(12) 0.0204(9) 0.0049(8) 0.0021(8) -0.0095(9)
C008 0.0267(11) 0.0204(12) 0.0169(9) 0.0008(9) 0.0032(8) 0.0041(9)
C009 0.0283(11) 0.0193(11) 0.0156(9) 0.0019(9) 0.0021(8) 0.0004(9)
C00A 0.0299(11) 0.0187(11) 0.0175(10) 0.0022(9) 0.0029(8) -0.0003(9)
C00B 0.0284(11) 0.0236(12) 0.0195(10) -0.0012(9) 0.0041(9) 0.0010(10)
C00C 0.0338(12) 0.0248(13) 0.0231(10) -0.0014(10) 0.0099(9) -0.0003(10)
C00D 0.0289(11) 0.0233(12) 0.0211(10) -0.0017(9) 0.0033(9) 0.0013(10)
C00E 0.0333(12) 0.0213(12) 0.0194(10) -0.0020(9) 0.0087(8) 0.0002(10)
C00F 0.0307(11) 0.0213(12) 0.0172(10) -0.0018(9) 0.0049(8) 0.0030(10)
C00G 0.0293(11) 0.0304(13) 0.0163(9) 0.0013(9) 0.0016(8) 0.0075(11)
C00H 0.0263(11) 0.0219(12) 0.0185(10) 0.0020(9) 0.0024(8) -0.0006(9)
C00I 0.0310(12) 0.0313(14) 0.0221(11) 0.0023(10) 0.0011(9) -0.0031(11)
C00J 0.0331(12) 0.0265(13) 0.0238(11) 0.0016(10) -0.0008(9) -0.0019(10)
C00K 0.0347(13) 0.0296(14) 0.0236(11) -0.0025(10) 0.0004(9) 0.0083(11)
C00L 0.0430(14) 0.0221(12) 0.0186(11) 0.0006(10) 0.0070(10) -0.0037(11)
C00M 0.0355(13) 0.0428(16) 0.0280(12) 0.0059(12) 0.0073(10) 0.0082(13)
C00N 0.0533(15) 0.0232(13) 0.0206(11) 0.0005(10) 0.0110(10) -0.0030(12)
C00O 0.0342(13) 0.0330(14) 0.0267(12) -0.0062(11) 0.0051(10) 0.0061(11)
C00P 0.0513(17) 0.0361(15) 0.0255(12) -0.0052(11) -0.0037(11) 0.0155(13)
C00Q 0.0352(13) 0.0395(15) 0.0232(11) -0.0039(11) -0.0027(9) 0.0086(12)
C00R 0.0409(15) 0.0427(17) 0.0410(15) -0.0078(13) -0.0004(12) 0.0168(13)
C00S 0.0561(17) 0.0403(17) 0.0274(13) 0.0085(12) -0.0138(12) -0.0129(14)
C00T 0.0393(14) 0.0480(18) 0.0327(13) -0.0025(13) -0.0089(11) 0.0162(14)
C00U 0.077(2) 0.0320(15) 0.0152(10) -0.0022(11) 0.0048(12) -0.0116(15)
C00V 0.0478(16) 0.060(2) 0.0331(14) 0.0078(14) 0.0197(12) 0.0234(17)
C00W 0.0615(19) 0.0468(19) 0.0242(12) -0.0047(12) 0.0059(12) 0.0261(16)
C00X 0.0425(15) 0.0396(16) 0.0352(14) 0.0044(13) -0.0043(11) -0.0146(13)
C00Y 0.0654(19) 0.0282(14) 0.0227(12) -0.0029(11) 0.0050(12) -0.0153(14)
C00Z 0.0599(19) 0.0388(18) 0.0526(18) -0.0016(15) -0.0160(15) -0.0169(16)
C010 0.061(2) 0.052(2) 0.0400(15) 0.0018(14) -0.0169(14) -0.0249(17)
C011 0.072(2) 0.057(2) 0.0328(14) 0.0097(14) -0.0220(14) -0.0215(19)

loop_
_atom_type_symbol
_atom_type_description
_atom_type_scat_dispersion_real
_atom_type_scat_dispersion_imag
_atom_type_scat_source
C C 0.0181 0.0091 'International Tables Vol C Tables 4.2.6.8 and 6.1.1.4'
H H 0.0000 0.0000 'International Tables Vol C Tables 4.2.6.8 and 6.1.1.4'
N N 0.0311 0.0180 'International Tables Vol C Tables 4.2.6.8 and 6.1.1.4'
O O 0.0492 0.0322 'International Tables Vol C Tables 4.2.6.8 and 6.1.1.4'

loop_
_geom_angle_atom_site_label_1
_geom_angle_atom_site_label_2
_geom_angle_atom_site_label_3
_geom_angle
_geom_angle_site_symmetry_1
_geom_angle_site_symmetry_3
_geom_angle_publ_flag
C00C O002 C00Z 115.7(2) . . ?
C00L O003 H003 109.5 . . ?
C00N O005 H005 109.5 . . ?
C009 N006 H006 125.7 . . ?
C00D N006 H006 125.7 . . ?
C00D N006 C009 108.58(18) . . ?
C00H N007 H007 125.1 . . ?
C00I N007 H007 125.1 . . ?
C00I N007 C00H 109.76(19) . . ?
O001 C008 C00H 123.7(2) . . ?
O001 C008 C00J 129.3(2) . . ?
C00J C008 C00H 107.0(2) . . ?
N006 C009 C00H 121.05(18) . . ?
C00A C009 N006 109.71(19) . . ?
C00A C009 C00H 128.2(2) . . ?
C009 C00A C00B 107.07(19) . . ?
C009 C00A C00F 126.0(2) . . ?
C00B C00A C00F 127.0(2) . . ?
C00D C00B C00A 106.7(2) . . ?
C00O C00B C00A 133.9(2) . . ?
C00O C00B C00D 119.3(2) . . ?
O002 C00C C00E 115.6(2) . . ?
O004 C00C O002 121.4(2) . . ?
O004 C00C C00E 123.0(2) . . ?
N006 C00D C00B 107.92(19) . . ?
N006 C00D C00Q 130.1(2) . . ?
C00Q C00D C00B 121.9(2) . . ?
C00F C00E C00C 124.1(2) . . ?
C00N C00E C00C 116.3(2) . . ?
C00N C00E C00F 119.6(2) . . ?
C00E C00F C00A 123.1(2) . . ?
C00L C00F C00A 118.0(2) . . ?
C00L C00F C00E 118.8(2) . . ?
C00K C00G C00H 119.4(2) . . ?
C00M C00G C00H 121.4(2) . . ?
C00M C00G C00K 119.1(2) . . ?
N007 C00H C008 102.55(17) . . ?
N007 C00H C009 109.1(2) . . ?
N007 C00H C00G 112.02(18) . . ?
C009 C00H C008 112.45(18) . . ?
C009 C00H C00G 113.22(18) . . ?
C00G C00H C008 106.97(18) . . ?
N007 C00I C00J 112.4(2) . . ?
N007 C00I C00X 127.1(2) . . ?
C00J C00I C00X 120.5(2) . . ?
C00I C00J C008 107.8(2) . . ?
C00I C00J C00S 121.4(2) . . ?
C00S C00J C008 130.5(2) . . ?
C00G C00K H00K 119.6 . . ?
C00P C00K C00G 120.7(2) . . ?
C00P C00K H00K 119.6 . . ?
O003 C00L C00F 117.9(2) . . ?
O003 C00L C00Y 121.4(2) . . ?
C00F C00L C00Y 120.6(2) . . ?
C00G C00M H00M 120.3 . . ?
C00G C00M C00V 119.3(3) . . ?
C00V C00M H00M 120.3 . . ?
O005 C00N C00E 123.5(2) . . ?
O005 C00N C00U 116.6(2) . . ?
C00U C00N C00E 119.9(2) . . ?
C00B C00O H00O 120.6 . . ?
C00R C00O C00B 118.8(2) . . ?
C00R C00O H00O 120.6 . . ?
C00K C00P H00P 119.9 . . ?
C00W C00P C00K 120.1(3) . . ?
C00W C00P H00P 119.9 . . ?
C00D C00Q H00Q 121.3 . . ?
C00T C00Q C00D 117.4(2) . . ?
C00T C00Q H00Q 121.3 . . ?
C00O C00R H00R 119.5 . . ?
C00O C00R C00T 121.1(3) . . ?
C00T C00R H00R 119.5 . . ?
C00J C00S H00S 120.9 . . ?
C011 C00S C00J 118.1(3) . . ?
C011 C00S H00S 120.9 . . ?
C00Q C00T C00R 121.4(2) . . ?
C00Q C00T H00T 119.3 . . ?
C00R C00T H00T 119.3 . . ?
C00N C00U H00U 119.8 . . ?
C00Y C00U C00N 120.4(2) . . ?
C00Y C00U H00U 119.8 . . ?
C00M C00V H00V 119.3 . . ?
C00W C00V C00M 121.3(3) . . ?
C00W C00V H00V 119.3 . . ?
C00P C00W H00W 120.3 . . ?
C00V C00W C00P 119.4(3) . . ?
C00V C00W H00W 120.3 . . ?
C00I C00X H00X 121.5 . . ?
C010 C00X C00I 117.0(3) . . ?
C010 C00X H00X 121.5 . . ?
C00L C00Y H00Y 119.7 . . ?
C00U C00Y C00L 120.7(3) . . ?
C00U C00Y H00Y 119.7 . . ?
O002 C00Z H00A 109.5 . . ?
O002 C00Z H00B 109.5 . . ?
O002 C00Z H00C 109.5 . . ?
H00A C00Z H00B 109.5 . . ?
H00A C00Z H00C 109.5 . . ?
H00B C00Z H00C 109.5 . . ?
C00X C010 H010 118.5 . . ?
C00X C010 C011 123.0(3) . . ?
C011 C010 H010 118.5 . . ?
C00S C011 C010 120.0(3) . . ?
C00S C011 H011 120.0 . . ?
C010 C011 H011 120.0 . . ?

loop_
_geom_bond_atom_site_label_1
_geom_bond_atom_site_label_2
_geom_bond_distance
_geom_bond_site_symmetry_2
_geom_bond_publ_flag
O001 C008 1.227(3) . ?
O002 C00C 1.322(3) . ?
O002 C00Z 1.448(4) . ?
O003 H003 0.8200 . ?
O003 C00L 1.369(3) . ?
O004 C00C 1.222(3) . ?
O005 H005 0.8200 . ?
O005 C00N 1.359(3) . ?
N006 H006 0.8600 . ?
N006 C009 1.383(3) . ?
N006 C00D 1.371(3) . ?
N007 H007 0.8600 . ?
N007 C00H 1.476(3) . ?
N007 C00I 1.385(3) . ?
C008 C00H 1.562(3) . ?
C008 C00J 1.449(3) . ?
C009 C00A 1.360(3) . ?
C009 C00H 1.511(3) . ?
C00A C00B 1.432(3) . ?
C00A C00F 1.488(3) . ?
C00B C00D 1.409(3) . ?
C00B C00O 1.400(4) . ?
C00C C00E 1.483(3) . ?
C00D C00Q 1.394(3) . ?
C00E C00F 1.422(3) . ?
C00E C00N 1.403(3) . ?
C00F C00L 1.392(3) . ?
C00G C00H 1.531(3) . ?
C00G C00K 1.397(4) . ?
C00G C00M 1.390(3) . ?
C00I C00J 1.391(4) . ?
C00I C00X 1.397(4) . ?
C00J C00S 1.398(3) . ?
C00K H00K 0.9300 . ?
C00K C00P 1.388(4) . ?
C00L C00Y 1.396(3) . ?
C00M H00M 0.9300 . ?
C00M C00V 1.402(4) . ?
C00N C00U 1.394(4) . ?
C00O H00O 0.9300 . ?
C00O C00R 1.378(4) . ?
C00P H00P 0.9300 . ?
C00P C00W 1.385(4) . ?
C00Q H00Q 0.9300 . ?
C00Q C00T 1.380(4) . ?
C00R H00R 0.9300 . ?
C00R C00T 1.402(4) . ?
C00S H00S 0.9300 . ?
C00S C011 1.369(4) . ?
C00T H00T 0.9300 . ?
C00U H00U 0.9300 . ?
C00U C00Y 1.366(4) . ?
C00V H00V 0.9300 . ?
C00V C00W 1.376(5) . ?
C00W H00W 0.9300 . ?
C00X H00X 0.9300 . ?
C00X C010 1.375(4) . ?
C00Y H00Y 0.9300 . ?
C00Z H00A 0.9600 . ?
C00Z H00B 0.9600 . ?
C00Z H00C 0.9600 . ?
C010 H010 0.9300 . ?
C010 C011 1.397(5) . ?
C011 H011 0.9300 . ?
